data_7244519
loop_
_publ_author_name
'Fedyanin, Ivan V.'

_publ_section_title
;
 Control of supramolecular chirality in co-crystals of achiral molecules
 via stacking interactions and hydrogen bonding
;
_journal_name_full CrystEngComm
_journal_paper_doi 10.1039/D2CE00081D
_journal_year 2022
_chemical_formula_moiety 'C20 H12, 2(C5 H3 N3 O5)'
_chemical_formula_sum 'C30 H18 N6 O10'
_chemical_formula_weight 622.50
_space_group_crystal_system monoclinic
_space_group_IT_number 14
_space_group_name_Hall '-P 2ybc'
_space_group_name_H-M_alt 'P 1 21/c 1'
_atom_sites_solution_hydrogens mixed
_atom_sites_solution_primary dual
_audit_creation_method 'Modified SHELXL output'
_audit_update_record
;
2021-11-23 deposited with the CCDC.	2022-02-24 downloaded from the CCDC.
;
_cell_angle_alpha 90
_cell_angle_beta 90.440(3)
_cell_angle_gamma 90
_cell_formula_units_Z 4
_cell_length_a 13.6099(8)
_cell_length_b 8.6026(5)
_cell_length_c 21.6767(13)
_cell_measurement_reflns_used 9682
_cell_measurement_temperature 120(2)
_cell_measurement_theta_max 72.68
_cell_measurement_theta_min 4.08
_cell_volume 2537.8(3)
_computing_cell_refinement 'Bruker SAINT'
_computing_data_collection 'Bruker APEX2'
_computing_data_reduction 'Bruker SAINT'
_computing_molecular_graphics 'SHELXTL (Sheldrick, 2008)'
_computing_publication_material 'SHELXTL (Sheldrick, 2008)'
_computing_structure_refinement 'SHELXL (Sheldrick, 2015b)'
_computing_structure_solution 'SHELXT (Sheldrick, 2015a)'
_diffrn_ambient_temperature 120(2)
_diffrn_detector_type 'Bruker APEX II CCD area detector'
_diffrn_measured_fraction_theta_full 0.998
_diffrn_measured_fraction_theta_max 0.992
_diffrn_measurement_device_type 'Bruker APEX DUO diffractometer'
_diffrn_measurement_method '\o and \f scans'
_diffrn_radiation_type CuK\a
_diffrn_radiation_wavelength 1.54178
_diffrn_reflns_av_R_equivalents 0.0435
_diffrn_reflns_av_unetI/netI 0.0236
_diffrn_reflns_Laue_measured_fraction_full 0.998
_diffrn_reflns_Laue_measured_fraction_max 0.992
_diffrn_reflns_limit_h_max 16
_diffrn_reflns_limit_h_min -16
_diffrn_reflns_limit_k_max 10
_diffrn_reflns_limit_k_min -10
_diffrn_reflns_limit_l_max 26
_diffrn_reflns_limit_l_min -26
_diffrn_reflns_number 57378
_diffrn_reflns_point_group_measured_fraction_full 0.998
_diffrn_reflns_point_group_measured_fraction_max 0.992
_diffrn_reflns_theta_full 67.679
_diffrn_reflns_theta_max 72.811
_diffrn_reflns_theta_min 3.247
_exptl_absorpt_coefficient_mu 1.070
_exptl_absorpt_correction_T_max 0.864
_exptl_absorpt_correction_T_min 0.687
_exptl_absorpt_correction_type multi-scan
_exptl_absorpt_process_details SADABS
_exptl_crystal_colour red
_exptl_crystal_density_diffrn 1.629
_exptl_crystal_description plate
_exptl_crystal_F_000 1280
_exptl_crystal_size_max 0.200
_exptl_crystal_size_mid 0.200
_exptl_crystal_size_min 0.060
_refine_diff_density_max 0.564
_refine_diff_density_min -0.310
_refine_diff_density_rms 0.069
_refine_ls_extinction_method none
_refine_ls_goodness_of_fit_ref 1.075
_refine_ls_hydrogen_treatment mixed
_refine_ls_matrix_type full
_refine_ls_number_parameters 423
_refine_ls_number_reflns 5019
_refine_ls_number_restraints 0
_refine_ls_restrained_S_all 1.075
_refine_ls_R_factor_all 0.0569
_refine_ls_R_factor_gt 0.0546
_refine_ls_shift/su_max 0.000
_refine_ls_shift/su_mean 0.000
_refine_ls_structure_factor_coef Fsqd
_refine_ls_weighting_details 'w=1/[\s^2^(Fo^2^)+(0.0431P)^2^+5.0000P] where P=(Fo^2^+2Fc^2^)/3'
_refine_ls_weighting_scheme calc
_refine_ls_wR_factor_gt 0.1385
_refine_ls_wR_factor_ref 0.1398
_reflns_Friedel_coverage 0.000
_reflns_number_gt 4734
_reflns_number_total 5019
_reflns_threshold_expression 'I > 2\s(I)'
_cod_data_source_file d2ce00081d2.cif
_cod_data_source_block 35dnp2o-prl
_cod_original_sg_symbol_H-M 'P 21/c'
_cod_database_code 7244519
_publ_contact_name 'Fedyanin, Ivan V.'
_publ_contact_email octy@xrlab.ineos.ac.ru
_shelx_shelxl_version_number 2018/3
_shelx_space_group_comment
;
The symmetry employed for this shelxl refinement is uniquely defined
by the following loop, which should always be used as a source of
symmetry information in preference to the above space-group names.
They are only intended as comments.
;
_shelx_estimated_absorpt_t_min 0.815
_shelx_estimated_absorpt_t_max 0.939

loop_
_space_group_symop_operation_xyz
'x, y, z'
'-x, y+1/2, -z+1/2'
'-x, -y, -z'
'x, -y-1/2, z-1/2'

loop_
_atom_site_label
_atom_site_type_symbol
_atom_site_fract_x
_atom_site_fract_y
_atom_site_fract_z
_atom_site_U_iso_or_equiv
_atom_site_adp_type
_atom_site_occupancy
_atom_site_site_symmetry_order
_atom_site_calc_flag
_atom_site_refinement_flags_posn
_atom_site_refinement_flags_adp
_atom_site_refinement_flags_occupancy
_atom_site_disorder_assembly
_atom_site_disorder_group
O2 O 0.52415(13) 0.2983(2) 0.23698(8) 0.0294(4) Uani 1 1 d . . . . .
O3 O 0.48207(14) 0.0487(2) 0.16394(8) 0.0302(4) Uani 1 1 d . . . . .
O4 O 0.47350(14) 0.0963(2) 0.06602(8) 0.0319(4) Uani 1 1 d . . . . .
O5 O 0.37406(15) 0.5933(2) -0.00629(8) 0.0341(4) Uani 1 1 d . . . . .
O6 O 0.36284(14) 0.7887(2) 0.05680(8) 0.0319(4) Uani 1 1 d . . . . .
N1 N 0.46962(14) 0.5267(2) 0.19687(9) 0.0213(4) Uani 1 1 d . . . . .
H1 H 0.483(2) 0.563(4) 0.2334(14) 0.027(7) Uiso 1 1 d . . . . .
N3 N 0.47459(15) 0.1380(2) 0.11982(9) 0.0249(4) Uani 1 1 d . . . . .
N5 N 0.38245(15) 0.6524(2) 0.04520(9) 0.0249(4) Uani 1 1 d . . . . .
C2 C 0.48864(17) 0.3669(3) 0.19253(11) 0.0230(5) Uani 1 1 d . . . . .
C3 C 0.46399(17) 0.3052(3) 0.13201(11) 0.0223(5) Uani 1 1 d . . . . .
C4 C 0.43138(17) 0.3956(3) 0.08467(11) 0.0238(5) Uani 1 1 d . . . . .
H4 H 0.418330 0.351489 0.045275 0.029 Uiso 1 1 calc R U . . .
C5 C 0.41736(17) 0.5546(3) 0.09481(10) 0.0224(5) Uani 1 1 d . . . . .
C6 C 0.43622(17) 0.6177(3) 0.15162(11) 0.0233(5) Uani 1 1 d . . . . .
H6 H 0.425612 0.725390 0.158716 0.028 Uiso 1 1 calc R U . . .
O2' O 0.01723(13) 0.25280(19) 0.25513(7) 0.0242(4) Uani 1 1 d . . . . .
O3' O 0.06771(15) 0.0068(2) 0.32624(8) 0.0326(4) Uani 1 1 d . . . . .
O4' O 0.11537(14) 0.0501(2) 0.41955(8) 0.0298(4) Uani 1 1 d . . . . .
O5' O 0.11480(13) 0.5516(2) 0.50698(7) 0.0266(4) Uani 1 1 d . . . . .
O6' O 0.04265(14) 0.74336(19) 0.45977(8) 0.0288(4) Uani 1 1 d . . . . .
N1' N 0.01335(14) 0.4823(2) 0.30549(9) 0.0197(4) Uani 1 1 d . . . . .
H1' H -0.006(2) 0.524(3) 0.2730(13) 0.022(7) Uiso 1 1 d . . . . .
N3' N 0.08365(14) 0.0941(2) 0.36982(9) 0.0216(4) Uani 1 1 d . . . . .
N5' N 0.07360(14) 0.6092(2) 0.46187(9) 0.0209(4) Uani 1 1 d . . . . .
C2' C 0.03080(16) 0.3217(3) 0.30346(10) 0.0193(4) Uani 1 1 d . . . . .
C3' C 0.06376(16) 0.2604(3) 0.36259(10) 0.0190(4) Uani 1 1 d . . . . .
C4' C 0.07851(16) 0.3520(3) 0.41288(10) 0.0195(4) Uani 1 1 d . . . . .
H4' H 0.101494 0.308420 0.450586 0.023 Uiso 1 1 calc R U . . .
C5' C 0.05941(16) 0.5110(3) 0.40833(10) 0.0196(5) Uani 1 1 d . . . . .
C6' C 0.02667(16) 0.5749(3) 0.35433(10) 0.0201(5) Uani 1 1 d . . . . .
H6' H 0.013608 0.683149 0.351518 0.024 Uiso 1 1 calc R U . . .
C1P C 0.24349(16) 0.5762(3) 0.27564(11) 0.0212(5) Uani 1 1 d . . . . .
C2P C 0.23644(18) 0.7206(3) 0.30371(11) 0.0249(5) Uani 1 1 d . . . . .
H2P H 0.213338 0.806786 0.280350 0.030 Uiso 1 1 calc R U . . .
C3P C 0.26266(18) 0.7422(3) 0.36584(12) 0.0273(5) Uani 1 1 d . . . . .
H3P H 0.257937 0.842762 0.383695 0.033 Uiso 1 1 calc R U . . .
C4P C 0.29489(18) 0.6204(3) 0.40091(11) 0.0258(5) Uani 1 1 d . . . . .
H4P H 0.313404 0.636933 0.442745 0.031 Uiso 1 1 calc R U . . .
C5P C 0.30081(16) 0.4693(3) 0.37508(11) 0.0219(5) Uani 1 1 d . . . . .
C6P C 0.32959(18) 0.3408(3) 0.41159(11) 0.0269(5) Uani 1 1 d . . . . .
H6P H 0.348293 0.356249 0.453460 0.032 Uiso 1 1 calc R U . . .
C7P C 0.33069(18) 0.1949(3) 0.38713(12) 0.0270(5) Uani 1 1 d . . . . .
H7P H 0.348456 0.108975 0.412368 0.032 Uiso 1 1 calc R U . . .
C8P C 0.30592(17) 0.1708(3) 0.32525(12) 0.0246(5) Uani 1 1 d . . . . .
H8P H 0.307250 0.068137 0.309173 0.029 Uiso 1 1 calc R U . . .
C9P C 0.27929(16) 0.2930(3) 0.28639(11) 0.0211(5) Uani 1 1 d . . . . .
C10P C 0.27544(16) 0.4469(3) 0.31173(11) 0.0201(5) Uani 1 1 d . . . . .
C11P C 0.21704(16) 0.5511(3) 0.21021(11) 0.0216(5) Uani 1 1 d . . . . .
C12P C 0.18922(17) 0.6723(3) 0.17183(11) 0.0247(5) Uani 1 1 d . . . . .
H12P H 0.187887 0.774825 0.188059 0.030 Uiso 1 1 calc R U . . .
C13P C 0.16290(17) 0.6489(3) 0.10975(12) 0.0268(5) Uani 1 1 d . . . . .
H13P H 0.144436 0.734772 0.084679 0.032 Uiso 1 1 calc R U . . .
C14P C 0.16391(18) 0.5023(3) 0.08549(11) 0.0277(5) Uani 1 1 d . . . . .
H14P H 0.144103 0.486257 0.043848 0.033 Uiso 1 1 calc R U . . .
C15P C 0.19421(17) 0.3741(3) 0.12188(11) 0.0245(5) Uani 1 1 d . . . . .
C16P C 0.20177(18) 0.2237(3) 0.09637(11) 0.0273(5) Uani 1 1 d . . . . .
H16P H 0.183858 0.207281 0.054433 0.033 Uiso 1 1 calc R U . . .
C17P C 0.23448(19) 0.1013(3) 0.13107(12) 0.0284(5) Uani 1 1 d . . . . .
H17P H 0.239926 0.001011 0.113091 0.034 Uiso 1 1 calc R U . . .
C18P C 0.25998(18) 0.1238(3) 0.19317(11) 0.0254(5) Uani 1 1 d . . . . .
H18P H 0.282559 0.037748 0.216779 0.030 Uiso 1 1 calc R U . . .
C19P C 0.25316(16) 0.2681(3) 0.22106(11) 0.0212(5) Uani 1 1 d . . . . .
C20P C 0.22081(16) 0.3975(3) 0.18518(11) 0.0210(5) Uani 1 1 d . . . . .

loop_
_atom_site_aniso_label
_atom_site_aniso_U_11
_atom_site_aniso_U_22
_atom_site_aniso_U_33
_atom_site_aniso_U_23
_atom_site_aniso_U_13
_atom_site_aniso_U_12
O2 0.0362(10) 0.0251(9) 0.0268(9) 0.0013(7) -0.0052(7) 0.0039(8)
O3 0.0381(10) 0.0211(9) 0.0314(9) 0.0033(7) 0.0000(8) 0.0054(7)
O4 0.0425(11) 0.0256(9) 0.0277(9) -0.0058(7) -0.0026(8) 0.0035(8)
O5 0.0517(12) 0.0283(10) 0.0223(9) -0.0012(7) -0.0060(8) 0.0021(8)
O6 0.0463(11) 0.0178(9) 0.0316(9) 0.0021(7) -0.0038(8) 0.0005(8)
N1 0.0236(10) 0.0199(10) 0.0203(10) -0.0022(8) -0.0014(8) -0.0005(8)
N3 0.0241(10) 0.0217(10) 0.0287(11) -0.0005(9) -0.0010(8) 0.0018(8)
N5 0.0282(10) 0.0219(10) 0.0246(10) 0.0023(8) -0.0008(8) -0.0010(8)
C2 0.0228(11) 0.0211(12) 0.0250(12) 0.0010(9) 0.0005(9) 0.0002(9)
C3 0.0227(11) 0.0187(11) 0.0256(11) -0.0003(9) 0.0019(9) -0.0003(9)
C4 0.0226(11) 0.0244(12) 0.0244(11) -0.0002(9) 0.0011(9) -0.0010(9)
C5 0.0223(11) 0.0230(12) 0.0218(11) 0.0021(9) 0.0005(9) -0.0014(9)
C6 0.0221(11) 0.0198(11) 0.0280(12) 0.0015(9) 0.0009(9) -0.0011(9)
O2' 0.0342(9) 0.0164(8) 0.0220(8) -0.0013(6) -0.0019(7) -0.0019(7)
O3' 0.0491(11) 0.0181(8) 0.0304(9) -0.0066(7) -0.0084(8) 0.0056(8)
O4' 0.0426(10) 0.0192(8) 0.0276(9) 0.0032(7) -0.0055(8) 0.0021(8)
O5' 0.0349(9) 0.0231(9) 0.0216(8) -0.0008(7) -0.0031(7) -0.0025(7)
O6' 0.0433(10) 0.0136(8) 0.0296(9) -0.0020(7) 0.0025(7) 0.0012(7)
N1' 0.0234(10) 0.0152(9) 0.0204(9) 0.0012(8) -0.0013(8) 0.0000(7)
N3' 0.0239(10) 0.0167(9) 0.0242(10) 0.0013(8) 0.0007(8) -0.0005(8)
N5' 0.0256(10) 0.0165(9) 0.0206(9) 0.0003(8) 0.0030(8) -0.0039(8)
C2' 0.0187(10) 0.0155(10) 0.0235(11) -0.0010(9) 0.0023(8) -0.0035(8)
C3' 0.0192(10) 0.0124(10) 0.0255(11) 0.0006(9) 0.0022(8) -0.0008(8)
C4' 0.0189(10) 0.0180(11) 0.0214(11) 0.0021(9) 0.0013(8) -0.0008(8)
C5' 0.0209(11) 0.0155(11) 0.0224(11) -0.0010(9) 0.0013(8) -0.0022(9)
C6' 0.0211(11) 0.0152(10) 0.0239(11) -0.0009(9) 0.0016(9) -0.0011(8)
C1P 0.0176(10) 0.0191(11) 0.0270(12) 0.0005(9) 0.0029(9) -0.0014(9)
C2P 0.0262(12) 0.0173(11) 0.0312(12) 0.0023(10) 0.0036(9) -0.0011(9)
C3P 0.0282(12) 0.0187(12) 0.0352(13) -0.0079(10) 0.0070(10) -0.0050(10)
C4P 0.0241(12) 0.0296(13) 0.0236(11) -0.0058(10) 0.0027(9) -0.0079(10)
C5P 0.0176(11) 0.0222(12) 0.0261(11) 0.0002(9) 0.0023(9) -0.0041(9)
C6P 0.0252(12) 0.0309(13) 0.0246(12) 0.0031(10) -0.0024(9) -0.0021(10)
C7P 0.0247(12) 0.0240(12) 0.0323(13) 0.0089(10) -0.0003(10) 0.0017(10)
C8P 0.0235(11) 0.0166(11) 0.0337(13) 0.0016(10) 0.0034(9) 0.0015(9)
C9P 0.0163(10) 0.0205(11) 0.0264(11) -0.0006(9) 0.0032(8) -0.0006(9)
C10P 0.0158(10) 0.0185(11) 0.0259(11) 0.0004(9) 0.0026(8) -0.0011(8)
C11P 0.0170(10) 0.0195(11) 0.0282(12) 0.0020(9) 0.0017(9) -0.0002(9)
C12P 0.0233(11) 0.0203(11) 0.0306(12) 0.0020(10) 0.0025(9) 0.0022(9)
C13P 0.0211(11) 0.0293(13) 0.0300(13) 0.0081(10) 0.0003(9) 0.0038(10)
C14P 0.0252(12) 0.0348(14) 0.0230(11) 0.0019(10) -0.0011(9) -0.0028(10)
C15P 0.0200(11) 0.0261(12) 0.0276(12) -0.0003(10) 0.0008(9) -0.0028(9)
C16P 0.0269(12) 0.0302(13) 0.0250(12) -0.0046(10) 0.0006(9) -0.0054(10)
C17P 0.0319(13) 0.0200(12) 0.0333(13) -0.0068(10) 0.0038(10) -0.0041(10)
C18P 0.0289(12) 0.0169(11) 0.0304(12) 0.0010(9) 0.0036(10) -0.0013(9)
C19P 0.0184(10) 0.0185(11) 0.0268(12) 0.0003(9) 0.0030(9) -0.0013(9)
C20P 0.0168(10) 0.0206(11) 0.0257(11) 0.0000(9) 0.0036(8) -0.0017(9)

loop_
_atom_type_symbol
_atom_type_description
_atom_type_scat_dispersion_real
_atom_type_scat_dispersion_imag
_atom_type_scat_source
C C 0.0181 0.0091 'International Tables Vol C Tables 4.2.6.8 and 6.1.1.4'
H H 0.0000 0.0000 'International Tables Vol C Tables 4.2.6.8 and 6.1.1.4'
N N 0.0311 0.0180 'International Tables Vol C Tables 4.2.6.8 and 6.1.1.4'
O O 0.0492 0.0322 'International Tables Vol C Tables 4.2.6.8 and 6.1.1.4'

loop_
_geom_angle_atom_site_label_1
_geom_angle_atom_site_label_2
_geom_angle_atom_site_label_3
_geom_angle
_geom_angle_site_symmetry_1
_geom_angle_site_symmetry_3
_geom_angle_publ_flag
C6 N1 C2 126.1(2) . . ?
C6 N1 H1 122(2) . . ?
C2 N1 H1 112(2) . . ?
O4 N3 O3 124.1(2) . . ?
O4 N3 C3 117.3(2) . . ?
O3 N3 C3 118.6(2) . . ?
O6 N5 O5 124.1(2) . . ?
O6 N5 C5 118.4(2) . . ?
O5 N5 C5 117.5(2) . . ?
O2 C2 N1 119.4(2) . . ?
O2 C2 C3 128.4(2) . . ?
N1 C2 C3 112.2(2) . . ?
C4 C3 C2 123.0(2) . . ?
C4 C3 N3 117.1(2) . . ?
C2 C3 N3 119.9(2) . . ?
C3 C4 C5 119.0(2) . . ?
C3 C4 H4 120.5 . . ?
C5 C4 H4 120.5 . . ?
C6 C5 C4 120.3(2) . . ?
C6 C5 N5 119.8(2) . . ?
C4 C5 N5 119.9(2) . . ?
N1 C6 C5 119.3(2) . . ?
N1 C6 H6 120.3 . . ?
C5 C6 H6 120.3 . . ?
C6' N1' C2' 126.2(2) . . ?
C6' N1' H1' 117(2) . . ?
C2' N1' H1' 117(2) . . ?
O4' N3' O3' 123.5(2) . . ?
O4' N3' C3' 117.53(19) . . ?
O3' N3' C3' 119.01(19) . . ?
O5' N5' O6' 124.2(2) . . ?
O5' N5' C5' 117.40(19) . . ?
O6' N5' C5' 118.34(19) . . ?
O2' C2' N1' 118.8(2) . . ?
O2' C2' C3' 128.8(2) . . ?
N1' C2' C3' 112.39(19) . . ?
C4' C3' C2' 122.7(2) . . ?
C4' C3' N3' 117.0(2) . . ?
C2' C3' N3' 120.3(2) . . ?
C3' C4' C5' 119.0(2) . . ?
C3' C4' H4' 120.5 . . ?
C5' C4' H4' 120.5 . . ?
C6' C5' C4' 121.0(2) . . ?
C6' C5' N5' 119.6(2) . . ?
C4' C5' N5' 119.5(2) . . ?
N1' C6' C5' 118.7(2) . . ?
N1' C6' H6' 120.6 . . ?
C5' C6' H6' 120.6 . . ?
C2P C1P C10P 118.7(2) . . ?
C2P C1P C11P 122.4(2) . . ?
C10P C1P C11P 118.9(2) . . ?
C1P C2P C3P 121.5(2) . . ?
C1P C2P H2P 119.3 . . ?
C3P C2P H2P 119.3 . . ?
C4P C3P C2P 120.7(2) . . ?
C4P C3P H3P 119.6 . . ?
C2P C3P H3P 119.6 . . ?
C3P C4P C5P 120.2(2) . . ?
C3P C4P H4P 119.9 . . ?
C5P C4P H4P 119.9 . . ?
C6P C5P C4P 120.8(2) . . ?
C6P C5P C10P 119.9(2) . . ?
C4P C5P C10P 119.3(2) . . ?
C7P C6P C5P 120.4(2) . . ?
C7P C6P H6P 119.8 . . ?
C5P C6P H6P 119.8 . . ?
C6P C7P C8P 120.5(2) . . ?
C6P C7P H7P 119.8 . . ?
C8P C7P H7P 119.8 . . ?
C9P C8P C7P 121.9(2) . . ?
C9P C8P H8P 119.0 . . ?
C7P C8P H8P 119.0 . . ?
C8P C9P C10P 118.3(2) . . ?
C8P C9P C19P 122.1(2) . . ?
C10P C9P C19P 119.5(2) . . ?
C1P C10P C5P 119.6(2) . . ?
C1P C10P C9P 121.5(2) . . ?
C5P C10P C9P 118.9(2) . . ?
C12P C11P C20P 118.6(2) . . ?
C12P C11P C1P 122.0(2) . . ?
C20P C11P C1P 119.4(2) . . ?
C11P C12P C13P 122.3(2) . . ?
C11P C12P H12P 118.9 . . ?
C13P C12P H12P 118.9 . . ?
C14P C13P C12P 119.9(2) . . ?
C14P C13P H13P 120.1 . . ?
C12P C13P H13P 120.1 . . ?
C13P C14P C15P 120.5(2) . . ?
C13P C14P H14P 119.7 . . ?
C15P C14P H14P 119.7 . . ?
C16P C15P C14P 121.2(2) . . ?
C16P C15P C20P 119.1(2) . . ?
C14P C15P C20P 119.7(2) . . ?
C17P C16P C15P 121.0(2) . . ?
C17P C16P H16P 119.5 . . ?
C15P C16P H16P 119.5 . . ?
C16P C17P C18P 120.0(2) . . ?
C16P C17P H17P 120.0 . . ?
C18P C17P H17P 120.0 . . ?
C19P C18P C17P 121.8(2) . . ?
C19P C18P H18P 119.1 . . ?
C17P C18P H18P 119.1 . . ?
C18P C19P C20P 118.9(2) . . ?
C18P C19P C9P 122.3(2) . . ?
C20P C19P C9P 118.8(2) . . ?
C19P C20P C11P 121.8(2) . . ?
C19P C20P C15P 119.2(2) . . ?
C11P C20P C15P 119.0(2) . . ?

loop_
_geom_bond_atom_site_label_1
_geom_bond_atom_site_label_2
_geom_bond_distance
_geom_bond_site_symmetry_2
_geom_bond_publ_flag
O2 C2 1.226(3) . ?
O3 N3 1.230(3) . ?
O4 N3 1.220(3) . ?
O5 N5 1.231(3) . ?
O6 N5 1.229(3) . ?
N1 C6 1.332(3) . ?
N1 C2 1.403(3) . ?
N1 H1 0.87(3) . ?
N3 C3 1.470(3) . ?
N5 C5 1.443(3) . ?
C2 C3 1.452(3) . ?
C3 C4 1.360(3) . ?
C4 C5 1.398(3) . ?
C4 H4 0.9500 . ?
C5 C6 1.369(3) . ?
C6 H6 0.9500 . ?
O2' C2' 1.217(3) . ?
O3' N3' 1.225(3) . ?
O4' N3' 1.218(3) . ?
O5' N5' 1.228(3) . ?
O6' N5' 1.229(3) . ?
N1' C6' 1.336(3) . ?
N1' C2' 1.402(3) . ?
N1' H1' 0.83(3) . ?
N3' C3' 1.464(3) . ?
N5' C5' 1.447(3) . ?
C2' C3' 1.454(3) . ?
C3' C4' 1.359(3) . ?
C4' C5' 1.396(3) . ?
C4' H4' 0.9500 . ?
C5' C6' 1.365(3) . ?
C6' H6' 0.9500 . ?
C1P C2P 1.387(3) . ?
C1P C10P 1.426(3) . ?
C1P C11P 1.477(3) . ?
C2P C3P 1.403(4) . ?
C2P H2P 0.9500 . ?
C3P C4P 1.365(4) . ?
C3P H3P 0.9500 . ?
C4P C5P 1.418(3) . ?
C4P H4P 0.9500 . ?
C5P C6P 1.413(3) . ?
C5P C10P 1.426(3) . ?
C6P C7P 1.362(4) . ?
C6P H6P 0.9500 . ?
C7P C8P 1.396(4) . ?
C7P H7P 0.9500 . ?
C8P C9P 1.393(3) . ?
C8P H8P 0.9500 . ?
C9P C10P 1.434(3) . ?
C9P C19P 1.473(3) . ?
C11P C12P 1.385(3) . ?
C11P C20P 1.430(3) . ?
C12P C13P 1.404(4) . ?
C12P H12P 0.9500 . ?
C13P C14P 1.367(4) . ?
C13P H13P 0.9500 . ?
C14P C15P 1.415(4) . ?
C14P H14P 0.9500 . ?
C15P C16P 1.411(4) . ?
C15P C20P 1.431(3) . ?
C16P C17P 1.366(4) . ?
C16P H16P 0.9500 . ?
C17P C18P 1.401(4) . ?
C17P H17P 0.9500 . ?
C18P C19P 1.384(3) . ?
C18P H18P 0.9500 . ?
C19P C20P 1.425(3) . ?

loop_
_geom_hbond_atom_site_label_D
_geom_hbond_atom_site_label_H
_geom_hbond_atom_site_label_A
_geom_hbond_distance_DH
_geom_hbond_distance_HA
_geom_hbond_distance_DA
_geom_hbond_angle_DHA
_geom_hbond_site_symmetry_A
_geom_hbond_publ_flag
N1 H1 O2 0.87(3) 2.12(3) 2.742(3) 127(3) 2_655 yes
N1 H1 O3 0.87(3) 2.27(3) 3.089(3) 156(3) 2_655 yes
C6 H6 O2 0.95 2.44 2.918(3) 111.0 2_655 yes
N1' H1' O2' 0.83(3) 2.07(3) 2.703(3) 133(3) 2 yes
N1' H1' O3' 0.83(3) 2.31(3) 3.061(3) 151(3) 2 yes

loop_
_geom_torsion_atom_site_label_1
_geom_torsion_atom_site_label_2
_geom_torsion_atom_site_label_3
_geom_torsion_atom_site_label_4
_geom_torsion
_geom_torsion_site_symmetry_1
_geom_torsion_site_symmetry_2
_geom_torsion_site_symmetry_3
_geom_torsion_site_symmetry_4
_geom_torsion_publ_flag
C6 N1 C2 O2 176.3(2) . . . . ?
C6 N1 C2 C3 -2.3(3) . . . . ?
O2 C2 C3 C4 -175.0(2) . . . . ?
N1 C2 C3 C4 3.3(3) . . . . ?
O2 C2 C3 N3 4.5(4) . . . . ?
N1 C2 C3 N3 -177.1(2) . . . . ?
O4 N3 C3 C4 14.8(3) . . . . ?
O3 N3 C3 C4 -163.8(2) . . . . ?
O4 N3 C3 C2 -164.8(2) . . . . ?
O3 N3 C3 C2 16.6(3) . . . . ?
C2 C3 C4 C5 -2.4(4) . . . . ?
N3 C3 C4 C5 178.1(2) . . . . ?
C3 C4 C5 C6 0.0(3) . . . . ?
C3 C4 C5 N5 -179.8(2) . . . . ?
O6 N5 C5 C6 -5.9(3) . . . . ?
O5 N5 C5 C6 174.3(2) . . . . ?
O6 N5 C5 C4 173.9(2) . . . . ?
O5 N5 C5 C4 -6.0(3) . . . . ?
C2 N1 C6 C5 0.2(4) . . . . ?
C4 C5 C6 N1 1.1(3) . . . . ?
N5 C5 C6 N1 -179.1(2) . . . . ?
C6' N1' C2' O2' -178.5(2) . . . . ?
C6' N1' C2' C3' 1.7(3) . . . . ?
O2' C2' C3' C4' 178.1(2) . . . . ?
N1' C2' C3' C4' -2.0(3) . . . . ?
O2' C2' C3' N3' -1.2(4) . . . . ?
N1' C2' C3' N3' 178.66(19) . . . . ?
O4' N3' C3' C4' -2.6(3) . . . . ?
O3' N3' C3' C4' 177.3(2) . . . . ?
O4' N3' C3' C2' 176.7(2) . . . . ?
O3' N3' C3' C2' -3.4(3) . . . . ?
C2' C3' C4' C5' 1.4(3) . . . . ?
N3' C3' C4' C5' -179.3(2) . . . . ?
C3' C4' C5' C6' -0.2(3) . . . . ?
C3' C4' C5' N5' 179.16(19) . . . . ?
O5' N5' C5' C6' -170.9(2) . . . . ?
O6' N5' C5' C6' 10.1(3) . . . . ?
O5' N5' C5' C4' 9.7(3) . . . . ?
O6' N5' C5' C4' -169.2(2) . . . . ?
C2' N1' C6' C5' -0.7(3) . . . . ?
C4' C5' C6' N1' -0.2(3) . . . . ?
N5' C5' C6' N1' -179.55(19) . . . . ?
C10P C1P C2P C3P 1.9(3) . . . . ?
C11P C1P C2P C3P -179.5(2) . . . . ?
C1P C2P C3P C4P -0.9(4) . . . . ?
C2P C3P C4P C5P -1.0(4) . . . . ?
C3P C4P C5P C6P -177.0(2) . . . . ?
C3P C4P C5P C10P 1.8(3) . . . . ?
C4P C5P C6P C7P 176.9(2) . . . . ?
C10P C5P C6P C7P -1.8(4) . . . . ?
C5P C6P C7P C8P 1.7(4) . . . . ?
C6P C7P C8P C9P -0.1(4) . . . . ?
C7P C8P C9P C10P -1.4(3) . . . . ?
C7P C8P C9P C19P 180.0(2) . . . . ?
C2P C1P C10P C5P -1.1(3) . . . . ?
C11P C1P C10P C5P -179.7(2) . . . . ?
C2P C1P C10P C9P 176.6(2) . . . . ?
C11P C1P C10P C9P -2.0(3) . . . . ?
C6P C5P C10P C1P 178.0(2) . . . . ?
C4P C5P C10P C1P -0.7(3) . . . . ?
C6P C5P C10P C9P 0.3(3) . . . . ?
C4P C5P C10P C9P -178.5(2) . . . . ?
C8P C9P C10P C1P -176.4(2) . . . . ?
C19P C9P C10P C1P 2.2(3) . . . . ?
C8P C9P C10P C5P 1.3(3) . . . . ?
C19P C9P C10P C5P 179.9(2) . . . . ?
C2P C1P C11P C12P 4.0(3) . . . . ?
C10P C1P C11P C12P -177.4(2) . . . . ?
C2P C1P C11P C20P -176.5(2) . . . . ?
C10P C1P C11P C20P 2.1(3) . . . . ?
C20P C11P C12P C13P 1.3(3) . . . . ?
C1P C11P C12P C13P -179.3(2) . . . . ?
C11P C12P C13P C14P 0.3(4) . . . . ?
C12P C13P C14P C15P -2.0(4) . . . . ?
C13P C14P C15P C16P -175.8(2) . . . . ?
C13P C14P C15P C20P 2.1(4) . . . . ?
C14P C15P C16P C17P 177.6(2) . . . . ?
C20P C15P C16P C17P -0.4(4) . . . . ?
C15P C16P C17P C18P 0.8(4) . . . . ?
C16P C17P C18P C19P -0.1(4) . . . . ?
C17P C18P C19P C20P -1.0(4) . . . . ?
C17P C18P C19P C9P 179.7(2) . . . . ?
C8P C9P C19P C18P -4.6(3) . . . . ?
C10P C9P C19P C18P 176.8(2) . . . . ?
C8P C9P C19P C20P 176.1(2) . . . . ?
C10P C9P C19P C20P -2.5(3) . . . . ?
C18P C19P C20P C11P -176.7(2) . . . . ?
C9P C19P C20P C11P 2.6(3) . . . . ?
C18P C19P C20P C15P 1.4(3) . . . . ?
C9P C19P C20P C15P -179.3(2) . . . . ?
C12P C11P C20P C19P 177.0(2) . . . . ?
C1P C11P C20P C19P -2.5(3) . . . . ?
C12P C11P C20P C15P -1.0(3) . . . . ?
C1P C11P C20P C15P 179.5(2) . . . . ?
C16P C15P C20P C19P -0.7(3) . . . . ?
C14P C15P C20P C19P -178.7(2) . . . . ?
C16P C15P C20P C11P 177.4(2) . . . . ?
C14P C15P C20P C11P -0.6(3) . . . . ?
